data_4085998
loop_
_publ_author_name
'Leusmann, Eliza'
'Schneck, Felix'
'Dehnen, Stefanie'

_publ_section_title
;
 Functionalization of Sn/S Clusters with Hetero- and Polyaromatics
;
_journal_issue 13
_journal_name_full Organometallics
_journal_page_first 3264
_journal_paper_doi 10.1021/acs.organomet.5b00295
_journal_volume 34
_journal_year 2015
_chemical_formula_moiety 'C72 H84 N8 S10 Sn6, C H2 Cl2'
_chemical_formula_sum 'C73 H86 Cl2 N8 S10 Sn6'
_chemical_formula_weight 2179.13
_chemical_name_systematic
;
 ?
;
_space_group_crystal_system triclinic
_space_group_IT_number 2
_space_group_name_Hall '-P 1'
_space_group_name_H-M_alt 'P -1'
_symmetry_space_group_name_Hall '-P 1'
_symmetry_space_group_name_H-M 'P -1'
_atom_sites_solution_hydrogens geom
_atom_sites_solution_primary direct
_audit_creation_date 2015-01-08
_audit_creation_method
;
Olex2 1.2
(compiled 2015.01.06 svn.r3119 for OlexSys, GUI svn.r4979)
;
_cell_angle_alpha 114.43(3)
_cell_angle_beta 105.70(3)
_cell_angle_gamma 93.95(3)
_cell_formula_units_Z 1
_cell_length_a 10.859(2)
_cell_length_b 14.864(3)
_cell_length_c 16.490(3)
_cell_measurement_temperature 100
_cell_volume 2282.7(11)
_computing_molecular_graphics 'Olex2 (Dolomanov et al., 2009)'
_computing_publication_material 'Olex2 (Dolomanov et al., 2009)'
_computing_structure_refinement 'ShelXL (Sheldrick, 2008)'
_computing_structure_solution 'ShelXS (Sheldrick, 2008)'
_diffrn_ambient_temperature 100
_diffrn_measured_fraction_theta_full 0.999
_diffrn_measured_fraction_theta_max 0.994
_diffrn_measurement_device_type IPDS-2T
_diffrn_radiation_type MoK\a
_diffrn_radiation_wavelength 0.71073
_diffrn_reflns_av_R_equivalents 0.0539
_diffrn_reflns_av_unetI/netI 0.0457
_diffrn_reflns_laue_measured_fraction_full 0.999
_diffrn_reflns_laue_measured_fraction_max 0.994
_diffrn_reflns_limit_h_max 13
_diffrn_reflns_limit_h_min -13
_diffrn_reflns_limit_k_max 18
_diffrn_reflns_limit_k_min -17
_diffrn_reflns_limit_l_max 20
_diffrn_reflns_limit_l_min -20
_diffrn_reflns_number 21393
_diffrn_reflns_point_group_measured_fraction_full 0.999
_diffrn_reflns_point_group_measured_fraction_max 0.994
_diffrn_reflns_theta_full 25.242
_diffrn_reflns_theta_max 26.742
_diffrn_reflns_theta_min 1.436
_exptl_absorpt_coefficient_mu 1.944
_exptl_absorpt_correction_type none
_exptl_crystal_colour 'clear colourless'
_exptl_crystal_colour_lustre clear
_exptl_crystal_colour_primary colourless
_exptl_crystal_density_diffrn 1.585
_exptl_crystal_description plate
_exptl_crystal_F_000 1074
_exptl_crystal_preparation DCM
_exptl_crystal_recrystallization_method 'layering with toluene'
_exptl_crystal_size_max 0.314
_exptl_crystal_size_mid 0.097
_exptl_crystal_size_min 0.07
_refine_diff_density_max 2.555
_refine_diff_density_min -1.590
_refine_diff_density_rms 0.157
_refine_ls_extinction_method none
_refine_ls_goodness_of_fit_ref 1.021
_refine_ls_hydrogen_treatment constr
_refine_ls_matrix_type full
_refine_ls_number_parameters 495
_refine_ls_number_reflns 9648
_refine_ls_number_restraints 4
_refine_ls_restrained_S_all 1.022
_refine_ls_R_factor_all 0.0491
_refine_ls_R_factor_gt 0.0376
_refine_ls_shift/su_max 0.001
_refine_ls_shift/su_mean 0.000
_refine_ls_structure_factor_coef Fsqd
_refine_ls_weighting_details 'w=1/[\s^2^(Fo^2^)+(0.0725P)^2^] where P=(Fo^2^+2Fc^2^)/3'
_refine_ls_weighting_scheme calc
_refine_ls_wR_factor_gt 0.1036
_refine_ls_wR_factor_ref 0.1090
_reflns_Friedel_coverage 0.000
_reflns_number_gt 7837
_reflns_number_total 9648
_reflns_threshold_expression 'I > 2\s(I)'
_cod_data_source_file om5b00295_si_004.cif
_cod_data_source_block Compound8
_cod_depositor_comments 'Adding full bibliography for 4085995--4085998.cif.'
_cod_original_cell_volume 2282.7(10)
_cod_database_code 4085998
_shelxl_version_number 2013-3
_shelx_space_group_comment
;
The symmetry employed for this shelxl refinement is uniquely defined
by the following loop, which should always be used as a source of
symmetry information in preference to the above space-group names.
They are only intended as comments.
;
_olex2_refinement_description
;
1. Fixed Uiso
 At 1.2 times of:
  All C(H) groups, All C(H,H) groups
 At 1.5 times of:
  All C(H,H,H) groups
2. Restrained distances
 Cl4-C38 = Cl3-C38 = Cl1-C37 = Cl2-C37
 1.74 with sigma of 0.02
3. Others
 Fixed Sof: Cl3(0.25) Cl4(0.25) C38(0.25) H38A(0.25) H38B(0.25) Cl1(0.25)
 C37(0.25) H37A(0.25) H37B(0.25) Cl2(0.25)
4.a Secondary CH2 refined with riding coordinates:
 C4(H4A,H4B), C22(H22A,H22B), C38(H38A,H38B), C37(H37A,H37B)
4.b Aromatic/amide H refined with riding coordinates:
 C36(H36), C14(H14), C28(H28), C10(H10), C11(H11), C32(H32), C35(H35),
 C29(H29), C34(H34), C18(H18), C33(H33), C16(H16), C15(H15), C17(H17)
4.c Idealised Me refined as rotating group:
 C8(H8A,H8B,H8C), C26(H26A,H26B,H26C), C2(H2A,H2B,H2C), C21(H21A,H21B,H21C),
 C6(H6A,H6B,H6C), C20(H20A,H20B,H20C), C24(H24A,H24B,H24C), C3(H3A,H3B,H3C)
;
_olex2_submission_original_sample_id FSD2Acetonaphthon
_olex2_submission_special_instructions 'No special instructions were received'

loop_
_space_group_symop_operation_xyz
'x, y, z'
'-x, -y, -z'

loop_
_atom_site_label
_atom_site_type_symbol
_atom_site_fract_x
_atom_site_fract_y
_atom_site_fract_z
_atom_site_U_iso_or_equiv
_atom_site_adp_type
_atom_site_occupancy
_atom_site_site_symmetry_order
_atom_site_calc_flag
_atom_site_refinement_flags_posn
_atom_site_refinement_flags_occupancy
_atom_site_disorder_assembly
_atom_site_disorder_group
Sn2 Sn -0.27703(3) 0.91812(2) 0.27097(2) 0.03467(9) Uani 1 1 d . . . .
Sn1 Sn -0.05221(3) 0.97811(2) 0.18542(2) 0.03454(9) Uani 1 1 d . . . .
Sn3 Sn -0.38252(3) 0.99437(2) 0.08851(2) 0.03665(9) Uani 1 1 d . . . .
S1 S -0.16542(10) 1.08086(9) 0.12294(7) 0.0385(2) Uani 1 1 d . . . .
S5 S -0.50541(11) 0.87139(9) -0.06763(7) 0.0419(2) Uani 1 1 d . . . .
S2 S -0.25280(10) 0.83863(8) 0.11068(7) 0.0396(2) Uani 1 1 d . . . .
S3 S -0.05377(10) 1.01172(9) 0.34232(7) 0.0377(2) Uani 1 1 d . . . .
S4 S -0.43603(10) 1.00744(9) 0.22533(7) 0.0386(2) Uani 1 1 d . . . .
C12 C 0.1644(4) 1.5036(4) 0.6210(3) 0.0434(10) Uani 1 1 d . . . .
C36 C -0.2472(6) 1.4995(4) 0.7961(4) 0.0605(13) Uani 1 1 d . . . .
H36 H -0.1683 1.4938 0.8345 0.073 Uiso 1 1 calc R . . .
N1 N 0.1304(3) 1.1124(3) 0.2591(2) 0.0383(8) Uani 1 1 d . . . .
C31 C -0.3041(5) 1.4250(4) 0.7025(3) 0.0464(10) Uani 1 1 d . . . .
N2 N 0.1477(3) 1.1956(3) 0.3441(2) 0.0384(8) Uani 1 1 d . . . .
N3 N -0.3046(3) 1.0010(3) 0.4284(2) 0.0389(8) Uani 1 1 d . . . .
C14 C 0.1657(4) 1.4593(4) 0.4612(4) 0.0452(10) Uani 1 1 d . . . .
H14 H 0.1779 1.4791 0.4156 0.054 Uiso 1 1 calc R . . .
C7 C 0.1254(4) 1.2790(3) 0.3436(3) 0.0387(9) Uani 1 1 d . . . .
N4 N -0.3450(3) 1.0917(3) 0.4696(2) 0.0400(8) Uani 1 1 d . . . .
C13 C 0.1821(4) 1.5349(4) 0.5538(4) 0.0445(10) Uani 1 1 d . . . .
C5 C 0.2180(4) 1.0969(4) 0.2187(3) 0.0398(9) Uani 1 1 d . . . .
C8 C 0.0993(5) 1.3021(4) 0.2603(3) 0.0450(10) Uani 1 1 d . . . .
H8A H 0.0699 1.2387 0.2017 0.068 Uiso 1 1 calc GR . . .
H8B H 0.1797 1.3403 0.2642 0.068 Uiso 1 1 calc GR . . .
H8C H 0.0313 1.3422 0.2609 0.068 Uiso 1 1 calc GR . . .
C19 C -0.3364(4) 0.7963(4) 0.3022(3) 0.0430(10) Uani 1 1 d . . . .
C28 C -0.4294(5) 1.2748(4) 0.5181(4) 0.0482(11) Uani 1 1 d . . . .
H28 H -0.4724 1.2236 0.4556 0.058 Uiso 1 1 calc R . . .
C26 C -0.1164(4) 1.1729(4) 0.5723(3) 0.0452(10) Uani 1 1 d . . . .
H26A H -0.0898 1.1220 0.5232 0.068 Uiso 1 1 calc GR . . .
H26B H -0.0993 1.1587 0.6268 0.068 Uiso 1 1 calc GR . . .
H26C H -0.0664 1.2401 0.5916 0.068 Uiso 1 1 calc GR . . .
C4 C 0.1875(4) 0.9992(4) 0.1311(3) 0.0444(10) Uani 1 1 d . . . .
H4A H 0.2706 0.9772 0.1272 0.053 Uiso 1 1 calc R . . .
H4B H 0.1501 1.0118 0.0759 0.053 Uiso 1 1 calc R . . .
C10 C 0.1089(5) 1.3303(4) 0.5044(3) 0.0451(10) Uani 1 1 d . . . .
H10 H 0.0825 1.2608 0.4872 0.054 Uiso 1 1 calc R . . .
C11 C 0.1231(5) 1.4004(4) 0.5923(3) 0.0458(10) Uani 1 1 d . . . .
H11 H 0.1047 1.3795 0.6357 0.055 Uiso 1 1 calc R . . .
C2 C 0.1653(5) 0.8591(4) 0.1791(3) 0.0571(14) Uani 1 1 d . . . .
H2A H 0.1018 0.8080 0.1779 0.086 Uiso 1 1 calc GR . . .
H2B H 0.2116 0.9089 0.2445 0.086 Uiso 1 1 calc GR . . .
H2C H 0.2282 0.8264 0.1501 0.086 Uiso 1 1 calc GR . . .
C32 C -0.2499(4) 1.3385(4) 0.6633(3) 0.0437(10) Uani 1 1 d . . . .
H32 H -0.1700 1.3324 0.7003 0.052 Uiso 1 1 calc R . . .
C21 C -0.4858(5) 0.7727(4) 0.2694(4) 0.0548(12) Uani 1 1 d . . . .
H21A H -0.5203 0.7475 0.2008 0.082 Uiso 1 1 calc GR . . .
H21B H -0.5170 0.8343 0.3001 0.082 Uiso 1 1 calc GR . . .
H21C H -0.5160 0.7213 0.2863 0.082 Uiso 1 1 calc GR . . .
C35 C -0.3029(7) 1.5802(5) 0.8333(5) 0.0724(16) Uani 1 1 d . . . .
H35 H -0.2628 1.6296 0.8970 0.087 Uiso 1 1 calc R . . .
C30 C -0.4211(5) 1.4344(4) 0.6469(4) 0.0516(12) Uani 1 1 d . . . .
C1 C 0.0932(4) 0.9123(4) 0.1234(3) 0.0404(9) Uani 1 1 d . . . .
C25 C -0.2592(4) 1.1698(4) 0.5344(3) 0.0388(9) Uani 1 1 d . . . .
C23 C -0.3046(4) 0.9387(4) 0.4642(3) 0.0394(9) Uani 1 1 d . . . .
C29 C -0.4824(5) 1.3574(4) 0.5535(4) 0.0545(12) Uani 1 1 d . . . .
H29 H -0.5611 1.3632 0.5151 0.065 Uiso 1 1 calc R . . .
C22 C -0.2797(4) 0.8369(4) 0.4089(3) 0.0459(10) Uani 1 1 d . . . .
H22A H -0.3172 0.7883 0.4270 0.055 Uiso 1 1 calc R . . .
H22B H -0.1841 0.8407 0.4265 0.055 Uiso 1 1 calc R . . .
C34 C -0.4169(7) 1.5900(5) 0.7785(5) 0.0721(17) Uani 1 1 d . . . .
H34 H -0.4548 1.6463 0.8050 0.087 Uiso 1 1 calc R . . .
C6 C 0.3422(4) 1.1712(4) 0.2512(3) 0.0493(11) Uani 1 1 d . . . .
H6A H 0.4166 1.1450 0.2753 0.074 Uiso 1 1 calc GR . . .
H6B H 0.3399 1.2355 0.3014 0.074 Uiso 1 1 calc GR . . .
H6C H 0.3515 1.1818 0.1981 0.074 Uiso 1 1 calc GR . . .
C9 C 0.1331(4) 1.3594(3) 0.4369(3) 0.0396(9) Uani 1 1 d . . . .
C18 C 0.2205(6) 1.6377(4) 0.5809(5) 0.0603(14) Uani 1 1 d . . . .
H18 H 0.2299 1.6594 0.5358 0.072 Uiso 1 1 calc R . . .
C27 C -0.3111(4) 1.2640(4) 0.5732(3) 0.0408(9) Uani 1 1 d . . . .
C33 C -0.4762(6) 1.5198(4) 0.6865(5) 0.0663(16) Uani 1 1 d . . . .
H33 H -0.5540 1.5280 0.6492 0.080 Uiso 1 1 calc R . . .
C16 C 0.2304(5) 1.6768(4) 0.7397(4) 0.0600(13) Uani 1 1 d . . . .
H16 H 0.2493 1.7253 0.8034 0.072 Uiso 1 1 calc R . . .
C15 C 0.1899(5) 1.5784(4) 0.7143(4) 0.0513(11) Uani 1 1 d . . . .
H15 H 0.1783 1.5589 0.7602 0.062 Uiso 1 1 calc R . . .
C20 C -0.2847(6) 0.7042(4) 0.2499(4) 0.0547(12) Uani 1 1 d . . . .
H20A H -0.1893 0.7224 0.2685 0.082 Uiso 1 1 calc GR . . .
H20B H -0.3232 0.6808 0.1817 0.082 Uiso 1 1 calc GR . . .
H20C H -0.3083 0.6502 0.2657 0.082 Uiso 1 1 calc GR . . .
C24 C -0.3290(5) 0.9601(4) 0.5541(3) 0.0474(11) Uani 1 1 d . . . .
H24A H -0.4196 0.9292 0.5405 0.071 Uiso 1 1 calc GR . . .
H24B H -0.3144 1.0333 0.5923 0.071 Uiso 1 1 calc GR . . .
H24C H -0.2693 0.9318 0.5888 0.071 Uiso 1 1 calc GR . . .
C3 C 0.0227(5) 0.8354(4) 0.0205(3) 0.0443(10) Uani 1 1 d . . . .
H3A H -0.0288 0.8686 -0.0131 0.066 Uiso 1 1 calc GR . . .
H3B H -0.0355 0.7804 0.0182 0.066 Uiso 1 1 calc GR . . .
H3C H 0.0872 0.8081 -0.0094 0.066 Uiso 1 1 calc GR . . .
C17 C 0.2449(6) 1.7080(4) 0.6737(5) 0.0672(15) Uani 1 1 d . . . .
H17 H 0.2715 1.7778 0.6921 0.081 Uiso 1 1 calc R . . .
Cl3 Cl -0.340(2) 0.3411(12) 0.0154(11) 0.185(12) Uani 0.25 1 d D P A 1
Cl4 Cl -0.1354(15) 0.5369(12) 0.0705(7) 0.199(9) Uani 0.25 1 d D P A 1
C38 C -0.179(3) 0.4110(13) 0.046(2) 0.087(9) Uani 0.25 1 d D P A 1
H38A H -0.1253 0.4052 0.1014 0.104 Uiso 0.25 1 calc R P A 1
H38B H -0.1472 0.3720 -0.0066 0.104 Uiso 0.25 1 calc R P A 1
Cl1 Cl -0.4694(16) 0.4465(11) 0.0216(12) 0.188(7) Uani 0.25 1 d D P B -2
C37 C -0.444(2) 0.3420(19) 0.039(2) 0.120(17) Uani 0.25 1 d D P B -2
H37A H -0.4332 0.3574 0.1048 0.144 Uiso 0.25 1 calc R P B -2
H37B H -0.5200 0.2857 -0.0030 0.144 Uiso 0.25 1 calc R P B -2
Cl2 Cl -0.3070(13) 0.3071(10) 0.0140(10) 0.097(4) Uani 0.25 1 d D P B -2

loop_
_atom_site_aniso_label
_atom_site_aniso_U_11
_atom_site_aniso_U_22
_atom_site_aniso_U_33
_atom_site_aniso_U_23
_atom_site_aniso_U_13
_atom_site_aniso_U_12
Sn2 0.03149(14) 0.04426(17) 0.03291(15) 0.02161(12) 0.00965(11) 0.01210(11)
Sn1 0.03073(14) 0.04828(17) 0.02752(14) 0.01766(12) 0.01103(10) 0.01604(11)
Sn3 0.03021(14) 0.05319(19) 0.02882(14) 0.01971(13) 0.00916(11) 0.01644(12)
S1 0.0359(5) 0.0505(6) 0.0366(5) 0.0242(5) 0.0140(4) 0.0164(4)
S5 0.0393(5) 0.0521(6) 0.0322(5) 0.0177(5) 0.0080(4) 0.0202(5)
S2 0.0387(5) 0.0463(6) 0.0313(5) 0.0161(4) 0.0089(4) 0.0135(4)
S3 0.0310(5) 0.0558(6) 0.0288(5) 0.0205(4) 0.0103(4) 0.0124(4)
S4 0.0346(5) 0.0544(6) 0.0365(5) 0.0257(5) 0.0152(4) 0.0196(4)
C12 0.036(2) 0.052(3) 0.046(2) 0.024(2) 0.0151(19) 0.0180(19)
C36 0.063(3) 0.055(3) 0.060(3) 0.022(3) 0.021(3) 0.009(2)
N1 0.0349(17) 0.052(2) 0.0297(16) 0.0174(15) 0.0132(14) 0.0188(15)
C31 0.043(2) 0.051(3) 0.053(3) 0.026(2) 0.023(2) 0.0062(19)
N2 0.0338(17) 0.049(2) 0.0302(17) 0.0149(15) 0.0116(14) 0.0145(15)
N3 0.0310(17) 0.053(2) 0.0372(18) 0.0244(17) 0.0108(14) 0.0096(15)
C14 0.040(2) 0.054(3) 0.052(3) 0.028(2) 0.022(2) 0.0157(19)
C7 0.033(2) 0.053(3) 0.037(2) 0.0223(19) 0.0152(17) 0.0147(18)
N4 0.0352(18) 0.057(2) 0.0339(17) 0.0236(17) 0.0147(15) 0.0118(16)
C13 0.034(2) 0.045(2) 0.056(3) 0.023(2) 0.0160(19) 0.0108(18)
C5 0.0307(19) 0.058(3) 0.033(2) 0.0208(19) 0.0117(16) 0.0168(18)
C8 0.047(2) 0.057(3) 0.039(2) 0.025(2) 0.0186(19) 0.017(2)
C19 0.041(2) 0.047(2) 0.043(2) 0.025(2) 0.0107(19) 0.0058(18)
C28 0.041(2) 0.064(3) 0.045(2) 0.030(2) 0.0128(19) 0.011(2)
C26 0.034(2) 0.059(3) 0.043(2) 0.025(2) 0.0104(18) 0.0095(19)
C4 0.029(2) 0.066(3) 0.035(2) 0.016(2) 0.0141(17) 0.0183(19)
C10 0.054(3) 0.048(3) 0.040(2) 0.024(2) 0.019(2) 0.018(2)
C11 0.057(3) 0.047(3) 0.042(2) 0.023(2) 0.021(2) 0.018(2)
C2 0.062(3) 0.078(4) 0.037(2) 0.027(2) 0.017(2) 0.046(3)
C32 0.038(2) 0.054(3) 0.044(2) 0.026(2) 0.0151(18) 0.0091(19)
C21 0.044(3) 0.063(3) 0.060(3) 0.036(3) 0.011(2) 0.001(2)
C35 0.079(4) 0.058(3) 0.076(4) 0.022(3) 0.033(3) 0.015(3)
C30 0.045(2) 0.055(3) 0.069(3) 0.035(3) 0.028(2) 0.012(2)
C1 0.035(2) 0.058(3) 0.0285(19) 0.0169(19) 0.0111(16) 0.0211(18)
C25 0.035(2) 0.056(3) 0.035(2) 0.027(2) 0.0141(17) 0.0078(18)
C23 0.0272(18) 0.062(3) 0.034(2) 0.028(2) 0.0078(16) 0.0081(18)
C29 0.038(2) 0.070(3) 0.069(3) 0.042(3) 0.020(2) 0.017(2)
C22 0.040(2) 0.062(3) 0.048(3) 0.036(2) 0.0140(19) 0.013(2)
C34 0.069(4) 0.056(3) 0.099(5) 0.030(3) 0.047(4) 0.019(3)
C6 0.035(2) 0.060(3) 0.043(2) 0.011(2) 0.0151(19) 0.015(2)
C9 0.034(2) 0.049(2) 0.041(2) 0.021(2) 0.0163(17) 0.0170(18)
C18 0.068(3) 0.046(3) 0.078(4) 0.031(3) 0.036(3) 0.010(2)
C27 0.038(2) 0.052(3) 0.043(2) 0.027(2) 0.0189(18) 0.0091(18)
C33 0.049(3) 0.060(3) 0.106(5) 0.041(3) 0.043(3) 0.019(3)
C16 0.053(3) 0.053(3) 0.059(3) 0.013(3) 0.016(2) 0.011(2)
C15 0.049(3) 0.052(3) 0.050(3) 0.019(2) 0.016(2) 0.019(2)
C20 0.065(3) 0.046(3) 0.056(3) 0.029(2) 0.013(2) 0.016(2)
C24 0.041(2) 0.069(3) 0.039(2) 0.033(2) 0.0102(19) 0.006(2)
C3 0.046(2) 0.055(3) 0.027(2) 0.0129(19) 0.0123(18) 0.016(2)
C17 0.068(4) 0.041(3) 0.079(4) 0.014(3) 0.027(3) 0.003(2)
Cl3 0.40(4) 0.087(9) 0.069(6) 0.037(6) 0.078(14) 0.040(13)
Cl4 0.248(16) 0.299(19) 0.074(6) 0.067(8) 0.075(8) 0.223(16)
C38 0.14(3) 0.025(10) 0.084(18) 0.003(11) 0.051(18) 0.030(13)
Cl1 0.151(11) 0.128(10) 0.171(14) 0.003(9) -0.006(10) -0.001(8)
C37 0.061(16) 0.13(3) 0.08(2) -0.024(19) -0.020(14) 0.059(18)
Cl2 0.128(7) 0.112(10) 0.091(6) 0.052(7) 0.076(6) 0.055(7)

loop_
_atom_type_symbol
_atom_type_description
_atom_type_scat_dispersion_real
_atom_type_scat_dispersion_imag
_atom_type_scat_source
C C 0.0033 0.0016 'International Tables Vol C Tables 4.2.6.8 and 6.1.1.4'
H H 0.0000 0.0000 'International Tables Vol C Tables 4.2.6.8 and 6.1.1.4'
Cl Cl 0.1484 0.1585 'International Tables Vol C Tables 4.2.6.8 and 6.1.1.4'
N N 0.0061 0.0033 'International Tables Vol C Tables 4.2.6.8 and 6.1.1.4'
S S 0.1246 0.1234 'International Tables Vol C Tables 4.2.6.8 and 6.1.1.4'
Sn Sn -0.6537 1.4246 'International Tables Vol C Tables 4.2.6.8 and 6.1.1.4'

loop_
_geom_angle_atom_site_label_1
_geom_angle_atom_site_label_2
_geom_angle_atom_site_label_3
_geom_angle
_geom_angle_site_symmetry_1
_geom_angle_site_symmetry_3
S3 Sn2 S2 91.87(5) . .
S3 Sn2 N3 88.43(9) . .
S4 Sn2 S2 92.82(5) . .
S4 Sn2 S3 115.03(5) . .
S4 Sn2 N3 85.35(9) . .
N3 Sn2 S2 178.09(9) . .
C19 Sn2 S2 107.42(13) . .
C19 Sn2 S3 120.34(12) . .
C19 Sn2 S4 119.49(13) . .
C19 Sn2 N3 74.01(16) . .
S1 Sn1 S2 92.71(4) . .
S1 Sn1 S3 114.30(5) . .
S3 Sn1 S2 91.14(5) . .
N1 Sn1 S1 86.37(9) . .
N1 Sn1 S2 177.66(9) . .
N1 Sn1 S3 87.27(9) . .
C1 Sn1 S1 116.02(12) . .
C1 Sn1 S2 106.07(13) . .
C1 Sn1 S3 125.42(11) . .
C1 Sn1 N1 76.26(15) . .
S1 Sn3 S5 95.67(4) . 2_475
S1 Sn3 S2 84.19(4) . .
S1 Sn3 S4 114.57(5) . .
S5 Sn3 S1 120.40(5) . .
S5 Sn3 S5 92.06(5) . 2_475
S5 Sn3 S2 87.50(5) . .
S5 Sn3 S2 179.39(3) 2_475 .
S5 Sn3 S4 122.91(5) . .
S4 Sn3 S5 96.96(5) . 2_475
S4 Sn3 S2 83.63(4) . .
Sn1 S1 Sn3 96.19(5) . .
Sn3 S5 Sn3 87.94(5) . 2_475
Sn2 S2 Sn1 84.06(5) . .
Sn2 S2 Sn3 82.66(4) . .
Sn1 S2 Sn3 82.49(4) . .
Sn2 S3 Sn1 88.12(5) . .
Sn2 S4 Sn3 95.98(4) . .
C11 C12 C13 118.9(4) . .
C11 C12 C15 123.1(5) . .
C15 C12 C13 118.0(5) . .
C31 C36 H36 119.3 . .
C35 C36 H36 119.3 . .
C35 C36 C31 121.4(6) . .
N2 N1 Sn1 122.6(3) . .
C5 N1 Sn1 114.0(3) . .
C5 N1 N2 123.0(4) . .
C36 C31 C32 122.3(5) . .
C36 C31 C30 118.5(5) . .
C30 C31 C32 119.2(5) . .
C7 N2 N1 119.0(4) . .
N4 N3 Sn2 129.1(2) . .
C23 N3 Sn2 110.3(3) . .
C23 N3 N4 119.1(4) . .
C13 C14 H14 119.3 . .
C9 C14 H14 119.3 . .
C9 C14 C13 121.3(4) . .
N2 C7 C8 126.5(4) . .
N2 C7 C9 114.1(4) . .
C9 C7 C8 119.3(4) . .
C25 N4 N3 118.9(4) . .
C12 C13 C14 118.4(4) . .
C18 C13 C12 119.5(5) . .
C18 C13 C14 122.0(5) . .
N1 C5 C4 116.1(4) . .
N1 C5 C6 124.3(4) . .
C6 C5 C4 119.6(4) . .
C7 C8 H8A 109.5 . .
C7 C8 H8B 109.5 . .
C7 C8 H8C 109.5 . .
H8A C8 H8B 109.5 . .
H8A C8 H8C 109.5 . .
H8B C8 H8C 109.5 . .
C21 C19 Sn2 107.2(3) . .
C22 C19 Sn2 106.3(3) . .
C22 C19 C21 110.8(4) . .
C20 C19 Sn2 109.3(3) . .
C20 C19 C21 110.9(4) . .
C20 C19 C22 112.1(4) . .
C29 C28 H28 119.4 . .
C29 C28 C27 121.2(5) . .
C27 C28 H28 119.4 . .
H26A C26 H26B 109.5 . .
H26A C26 H26C 109.5 . .
H26B C26 H26C 109.5 . .
C25 C26 H26A 109.5 . .
C25 C26 H26B 109.5 . .
C25 C26 H26C 109.5 . .
C5 C4 H4A 108.3 . .
C5 C4 H4B 108.3 . .
C5 C4 C1 116.0(4) . .
H4A C4 H4B 107.4 . .
C1 C4 H4A 108.3 . .
C1 C4 H4B 108.3 . .
C11 C10 H10 119.7 . .
C11 C10 C9 120.7(5) . .
C9 C10 H10 119.7 . .
C12 C11 H11 119.3 . .
C10 C11 C12 121.5(4) . .
C10 C11 H11 119.3 . .
H2A C2 H2B 109.5 . .
H2A C2 H2C 109.5 . .
H2B C2 H2C 109.5 . .
C1 C2 H2A 109.5 . .
C1 C2 H2B 109.5 . .
C1 C2 H2C 109.5 . .
C31 C32 H32 119.4 . .
C27 C32 C31 121.2(4) . .
C27 C32 H32 119.4 . .
C19 C21 H21A 109.5 . .
C19 C21 H21B 109.5 . .
C19 C21 H21C 109.5 . .
H21A C21 H21B 109.5 . .
H21A C21 H21C 109.5 . .
H21B C21 H21C 109.5 . .
C36 C35 H35 119.9 . .
C36 C35 C34 120.2(6) . .
C34 C35 H35 119.9 . .
C31 C30 C29 119.0(5) . .
C31 C30 C33 119.2(5) . .
C29 C30 C33 121.9(5) . .
C4 C1 Sn1 107.1(3) . .
C4 C1 C2 111.0(4) . .
C2 C1 Sn1 108.6(3) . .
C3 C1 Sn1 108.5(3) . .
C3 C1 C4 111.7(4) . .
C3 C1 C2 109.9(4) . .
N4 C25 C26 125.4(4) . .
N4 C25 C27 115.1(4) . .
C26 C25 C27 119.5(4) . .
N3 C23 C22 116.5(4) . .
N3 C23 C24 125.0(4) . .
C24 C23 C22 118.6(4) . .
C28 C29 C30 120.7(5) . .
C28 C29 H29 119.7 . .
C30 C29 H29 119.7 . .
C19 C22 H22A 108.7 . .
C19 C22 H22B 108.7 . .
C23 C22 C19 114.4(4) . .
C23 C22 H22A 108.7 . .
C23 C22 H22B 108.7 . .
H22A C22 H22B 107.6 . .
C35 C34 H34 119.6 . .
C33 C34 C35 120.9(6) . .
C33 C34 H34 119.6 . .
C5 C6 H6A 109.5 . .
C5 C6 H6B 109.5 . .
C5 C6 H6C 109.5 . .
H6A C6 H6B 109.5 . .
H6A C6 H6C 109.5 . .
H6B C6 H6C 109.5 . .
C14 C9 C7 122.5(4) . .
C14 C9 C10 119.1(4) . .
C10 C9 C7 118.4(4) . .
C13 C18 H18 120.0 . .
C17 C18 C13 120.0(5) . .
C17 C18 H18 120.0 . .
C28 C27 C25 119.9(4) . .
C32 C27 C28 118.9(5) . .
C32 C27 C25 121.1(4) . .
C30 C33 H33 120.1 . .
C34 C33 C30 119.9(6) . .
C34 C33 H33 120.1 . .
C15 C16 H16 119.7 . .
C15 C16 C17 120.6(5) . .
C17 C16 H16 119.7 . .
C12 C15 H15 119.2 . .
C16 C15 C12 121.5(5) . .
C16 C15 H15 119.2 . .
C19 C20 H20A 109.5 . .
C19 C20 H20B 109.5 . .
C19 C20 H20C 109.5 . .
H20A C20 H20B 109.5 . .
H20A C20 H20C 109.5 . .
H20B C20 H20C 109.5 . .
C23 C24 H24A 109.5 . .
C23 C24 H24B 109.5 . .
C23 C24 H24C 109.5 . .
H24A C24 H24B 109.5 . .
H24A C24 H24C 109.5 . .
H24B C24 H24C 109.5 . .
C1 C3 H3A 109.5 . .
C1 C3 H3B 109.5 . .
C1 C3 H3C 109.5 . .
H3A C3 H3B 109.5 . .
H3A C3 H3C 109.5 . .
H3B C3 H3C 109.5 . .
C18 C17 C16 120.2(5) . .
C18 C17 H17 119.9 . .
C16 C17 H17 119.9 . .
Cl3 C38 H38A 105.4 . .
Cl3 C38 H38B 105.4 . .
Cl4 C38 Cl3 127.6(16) . .
Cl4 C38 H38A 105.4 . .
Cl4 C38 H38B 105.4 . .
H38A C38 H38B 106.0 . .
Cl1 C37 H37A 109.7 . .
Cl1 C37 H37B 109.7 . .
H37A C37 H37B 108.2 . .
Cl2 C37 Cl1 109.9(17) . .
Cl2 C37 H37A 109.7 . .
Cl2 C37 H37B 109.7 . .

loop_
_geom_bond_atom_site_label_1
_geom_bond_atom_site_label_2
_geom_bond_distance
_geom_bond_site_symmetry_2
Sn2 S2 2.5075(13) .
Sn2 S3 2.4157(15) .
Sn2 S4 2.3978(12) .
Sn2 N3 2.485(4) .
Sn2 C19 2.179(4) .
Sn1 S1 2.4041(13) .
Sn1 S2 2.5247(17) .
Sn1 S3 2.4289(12) .
Sn1 N1 2.353(4) .
Sn1 C1 2.181(4) .
Sn3 S1 2.4058(14) .
Sn3 S5 2.3798(17) .
Sn3 S5 2.5013(13) 2_475
Sn3 S2 2.8891(14) .
Sn3 S4 2.4141(12) .
S5 Sn3 2.5013(13) 2_475
C12 C13 1.418(7) .
C12 C11 1.402(7) .
C12 C15 1.411(7) .
C36 H36 0.9500 .
C36 C31 1.402(8) .
C36 C35 1.369(9) .
N1 N2 1.386(5) .
N1 C5 1.284(5) .
C31 C32 1.429(7) .
C31 C30 1.406(7) .
N2 C7 1.281(6) .
N3 N4 1.399(5) .
N3 C23 1.288(6) .
C14 H14 0.9500 .
C14 C13 1.425(7) .
C14 C9 1.360(7) .
C7 C8 1.508(6) .
C7 C9 1.483(6) .
N4 C25 1.282(6) .
C13 C18 1.399(7) .
C5 C4 1.498(6) .
C5 C6 1.498(7) .
C8 H8A 0.9800 .
C8 H8B 0.9800 .
C8 H8C 0.9800 .
C19 C21 1.530(7) .
C19 C22 1.525(6) .
C19 C20 1.524(7) .
C28 H28 0.9500 .
C28 C29 1.365(8) .
C28 C27 1.420(6) .
C26 H26A 0.9800 .
C26 H26B 0.9800 .
C26 H26C 0.9800 .
C26 C25 1.497(6) .
C4 H4A 0.9900 .
C4 H4B 0.9900 .
C4 C1 1.531(7) .
C10 H10 0.9500 .
C10 C11 1.348(7) .
C10 C9 1.427(6) .
C11 H11 0.9500 .
C2 H2A 0.9800 .
C2 H2B 0.9800 .
C2 H2C 0.9800 .
C2 C1 1.543(6) .
C32 H32 0.9500 .
C32 C27 1.370(7) .
C21 H21A 0.9800 .
C21 H21B 0.9800 .
C21 H21C 0.9800 .
C35 H35 0.9500 .
C35 C34 1.378(10) .
C30 C29 1.417(8) .
C30 C33 1.423(8) .
C1 C3 1.531(6) .
C25 C27 1.500(7) .
C23 C22 1.498(7) .
C23 C24 1.485(6) .
C29 H29 0.9500 .
C22 H22A 0.9900 .
C22 H22B 0.9900 .
C34 H34 0.9500 .
C34 C33 1.369(10) .
C6 H6A 0.9800 .
C6 H6B 0.9800 .
C6 H6C 0.9800 .
C18 H18 0.9500 .
C18 C17 1.386(9) .
C33 H33 0.9500 .
C16 H16 0.9500 .
C16 C15 1.347(8) .
C16 C17 1.387(9) .
C15 H15 0.9500 .
C20 H20A 0.9800 .
C20 H20B 0.9800 .
C20 H20C 0.9800 .
C24 H24A 0.9800 .
C24 H24B 0.9800 .
C24 H24C 0.9800 .
C3 H3A 0.9800 .
C3 H3B 0.9800 .
C3 H3C 0.9800 .
C17 H17 0.9500 .
Cl3 C38 1.792(18) .
Cl4 C38 1.742(17) .
C38 H38A 0.9900 .
C38 H38B 0.9900 .
Cl1 C37 1.717(19) .
C37 H37A 0.9900 .
C37 H37B 0.9900 .
C37 Cl2 1.700(17) .

loop_
_geom_torsion_atom_site_label_1
_geom_torsion_atom_site_label_2
_geom_torsion_atom_site_label_3
_geom_torsion_atom_site_label_4
_geom_torsion
Sn2 N3 N4 C25 -104.5(4)
Sn2 N3 C23 C22 4.0(4)
Sn2 N3 C23 C24 -175.1(3)
Sn2 C19 C22 C23 48.6(4)
Sn1 N1 N2 C7 -103.7(4)
Sn1 N1 C5 C4 2.0(5)
Sn1 N1 C5 C6 179.1(4)
C12 C13 C18 C17 2.0(8)
C36 C31 C32 C27 176.5(4)
C36 C31 C30 C29 -177.3(5)
C36 C31 C30 C33 1.3(7)
C36 C35 C34 C33 0.0(10)
N1 N2 C7 C8 -9.2(6)
N1 N2 C7 C9 173.7(3)
N1 C5 C4 C1 -26.2(5)
C31 C36 C35 C34 -0.3(9)
C31 C32 C27 C28 1.0(7)
C31 C32 C27 C25 -175.7(4)
C31 C30 C29 C28 0.5(7)
C31 C30 C33 C34 -1.7(8)
N2 N1 C5 C4 175.4(4)
N2 N1 C5 C6 -7.4(7)
N2 C7 C9 C14 152.4(4)
N2 C7 C9 C10 -25.7(6)
N3 N4 C25 C26 -1.0(6)
N3 N4 C25 C27 178.9(3)
N3 C23 C22 C19 -35.0(5)
C14 C13 C18 C17 -175.1(5)
N4 N3 C23 C22 171.2(4)
N4 N3 C23 C24 -7.8(6)
N4 C25 C27 C28 -23.6(6)
N4 C25 C27 C32 153.0(4)
C13 C12 C11 C10 4.8(7)
C13 C12 C15 C16 -0.3(7)
C13 C14 C9 C7 -175.1(4)
C13 C14 C9 C10 3.0(7)
C13 C18 C17 C16 -0.4(9)
C5 N1 N2 C7 83.4(5)
C5 C4 C1 Sn1 36.4(4)
C5 C4 C1 C2 -81.9(5)
C5 C4 C1 C3 155.0(4)
C8 C7 C9 C14 -25.0(6)
C8 C7 C9 C10 156.9(4)
C26 C25 C27 C28 156.3(4)
C26 C25 C27 C32 -27.1(6)
C11 C12 C13 C14 -4.3(6)
C11 C12 C13 C18 178.6(5)
C11 C12 C15 C16 179.5(5)
C11 C10 C9 C14 -2.6(7)
C11 C10 C9 C7 175.6(4)
C32 C31 C30 C29 0.4(7)
C32 C31 C30 C33 179.0(5)
C21 C19 C22 C23 -67.5(5)
C35 C36 C31 C32 -177.9(5)
C35 C36 C31 C30 -0.3(8)
C35 C34 C33 C30 1.0(9)
C30 C31 C32 C27 -1.1(7)
C23 N3 N4 C25 90.9(5)
C29 C28 C27 C32 -0.1(7)
C29 C28 C27 C25 176.6(4)
C29 C30 C33 C34 176.9(5)
C6 C5 C4 C1 156.5(4)
C9 C14 C13 C12 0.5(7)
C9 C14 C13 C18 177.5(5)
C9 C10 C11 C12 -1.3(7)
C27 C28 C29 C30 -0.7(8)
C33 C30 C29 C28 -178.0(5)
C15 C12 C13 C14 175.5(4)
C15 C12 C13 C18 -1.6(7)
C15 C12 C11 C10 -175.0(5)
C15 C16 C17 C18 -1.5(9)
C20 C19 C22 C23 168.0(4)
C24 C23 C22 C19 144.1(4)
C17 C16 C15 C12 1.8(8)
